data_4115228
loop_
_publ_author_name
'Rachel S. Dickins'
'Silvio Aime'
'Andrei S. Batsanov'
'Andrew Beeby'
'Mauro Botta'
'James I. Bruce'
'Judith A. K. Howard'
'Christine S. Love'
'David Parker'
'Robert D. Peacock'
'Horst Puschmann'

_publ_contact_author 'Andrei S.Batsanov'
_publ_contact_author_email a.s.batsanov@durham.ac.uk
_publ_section_title
;
 Structural, Luminescence, and NMR Studies of the Reversible Binding of
 Acetate, Lactate, Citrate, and Selected Amino Acids to Chiral Diaqua
 Ytterbium, Gadolinium, and Europium Complexes
;
_journal_name_full 'Journal of the American Chemical Society'
_journal_page_first 12697
_journal_page_last 12705
_journal_paper_doi 10.1021/ja020836x
_journal_volume 124
_journal_year 2002
_chemical_absolute_configuration ad
_chemical_formula_moiety 'C40 H56 N7 O5 Yb 2+,2(C F3 O3 S 1-),3(H2 O)'
_chemical_formula_sum 'C42 H62 F6 N7 O14 S2 Yb'
_chemical_formula_weight 1240.15
_chemical_name_systematic
; 
 ? 
;
_space_group_IT_number 4
_symmetry_cell_setting monoclinic
_symmetry_space_group_name_Hall 'P 2yb'
_symmetry_space_group_name_H-M 'P 1 21 1'
_atom_sites_solution_hydrogens difmap
_atom_sites_solution_primary direct
_atom_sites_solution_secondary difmap
_audit_creation_method SHELXL-97
_cell_angle_alpha 90.00
_cell_angle_beta 102.20(2)
_cell_angle_gamma 90.00
_cell_formula_units_Z 2
_cell_length_a 12.277(4)
_cell_length_b 16.040(4)
_cell_length_c 13.227(4)
_cell_measurement_reflns_used 998
_cell_measurement_temperature 120(2)
_cell_measurement_theta_max 21.30
_cell_measurement_theta_min 12.06
_cell_volume 2545.9(13)
_computing_cell_refinement 'SMART version 5.060 (Bruker, 1999)'
_computing_data_collection 'SMART version 5.060 (Bruker, 1999)'
_computing_data_reduction 'SAINT version 6.02A (Bruker, 2001)'
_computing_molecular_graphics 'SHELXTL version 5.10 (Bruker, 1997)'
_computing_publication_material 'SHELXTL version 5.10 (Bruker, 1997)'
_computing_structure_refinement 'SHELXL-97 (Sheldrick, 1997)'
_computing_structure_solution 'SHELXS-97 (Sheldrick, 1990)'
_diffrn_ambient_temperature 120(2)
_diffrn_detector_area_resol_mean 8
_diffrn_measured_fraction_theta_full 0.998
_diffrn_measured_fraction_theta_max 0.998
_diffrn_measurement_device_type 'SMART 1K CCD area detector'
_diffrn_measurement_method '\w scans'
_diffrn_radiation_monochromator graphite
_diffrn_radiation_source 'fine-focus sealed tube'
_diffrn_radiation_type MoK\a
_diffrn_radiation_wavelength 0.71073
_diffrn_reflns_av_R_equivalents 0.0270
_diffrn_reflns_av_sigmaI/netI 0.0264
_diffrn_reflns_limit_h_max 16
_diffrn_reflns_limit_h_min -16
_diffrn_reflns_limit_k_max 21
_diffrn_reflns_limit_k_min -21
_diffrn_reflns_limit_l_max 17
_diffrn_reflns_limit_l_min -17
_diffrn_reflns_number 31329
_diffrn_reflns_theta_full 29.00
_diffrn_reflns_theta_max 29.00
_diffrn_reflns_theta_min 2.02
_diffrn_standards_decay_% 0
_exptl_absorpt_coefficient_mu 2.010
_exptl_absorpt_correction_T_max 0.7674
_exptl_absorpt_correction_T_min 0.5656
_exptl_absorpt_correction_type integration
_exptl_absorpt_process_details 'XPREP (SHELXTL), R(int)=0.052 before correction'
_exptl_crystal_colour colourless
_exptl_crystal_density_diffrn 1.618
_exptl_crystal_description block
_exptl_crystal_F_000 1262
_exptl_crystal_size_max 0.38
_exptl_crystal_size_mid 0.20
_exptl_crystal_size_min 0.15
_refine_diff_density_max 0.904
_refine_diff_density_min -1.064
_refine_diff_density_rms 0.081
_refine_ls_abs_structure_details 'Flack H D (1983), Acta Cryst. A39, 876-881'
_refine_ls_abs_structure_Flack -0.005(4)
_refine_ls_extinction_method none
_refine_ls_goodness_of_fit_ref 1.075
_refine_ls_hydrogen_treatment mixed
_refine_ls_matrix_type full
_refine_ls_number_parameters 681
_refine_ls_number_reflns 13273
_refine_ls_number_restraints 46
_refine_ls_restrained_S_all 1.093
_refine_ls_R_factor_all 0.0248
_refine_ls_R_factor_gt 0.0234
_refine_ls_shift/su_max 0.003
_refine_ls_shift/su_mean 0.000
_refine_ls_structure_factor_coef Fsqd
_refine_ls_weighting_details 'calc w=1/[\s^2^(Fo^2^)+(0.0282P)^2^+1.9312P] where P=(Fo^2^+2Fc^2^)/3'
_refine_ls_weighting_scheme calc
_refine_ls_wR_factor_gt 0.0566
_refine_ls_wR_factor_ref 0.0574
_reflns_Friedel_coverage 0.918
_reflns_number_gt 12849
_reflns_number_total 13273
_reflns_threshold_expression I>2\s(I)
_cod_data_source_file ja020836x_2.cif
_cod_data_source_block YbL1.OAc
_cod_database_code 4115228

loop_
_symmetry_equiv_pos_as_xyz
'x, y, z'
'-x, y+1/2, -z'

loop_
_atom_site_label
_atom_site_type_symbol
_atom_site_fract_x
_atom_site_fract_y
_atom_site_fract_z
_atom_site_U_iso_or_equiv
_atom_site_adp_type
_atom_site_occupancy
_atom_site_symmetry_multiplicity
_atom_site_calc_flag
_atom_site_refinement_flags
_atom_site_disorder_assembly
_atom_site_disorder_group
Yb Yb 0.211505(7) 0.499529(8) 0.179885(7) 0.01294(3) Uani 1 1 d . . .
O1 O 0.32224(17) 0.38516(13) 0.19955(16) 0.0192(4) Uani 1 1 d . . .
O2 O 0.14571(17) 0.43847(13) 0.31248(15) 0.0169(4) Uani 1 1 d . . .
O3 O 0.02422(16) 0.53289(12) 0.13028(16) 0.0164(4) Uani 1 1 d . . .
O4 O 0.18946(18) 0.47220(13) 0.00129(16) 0.0203(4) Uani 1 1 d . . .
O5 O 0.11042(18) 0.38091(13) 0.08704(16) 0.0189(4) Uani 1 1 d . . .
N1 N 0.37890(18) 0.51171(17) 0.34045(17) 0.0157(5) Uani 1 1 d . . .
N2 N 0.1693(2) 0.60938(16) 0.30943(18) 0.0166(4) Uani 1 1 d . . .
N3 N 0.1821(2) 0.64160(15) 0.09192(18) 0.0169(4) Uani 1 1 d . . .
N4 N 0.3880(2) 0.54852(15) 0.12842(19) 0.0184(5) Uani 1 1 d . . .
H4 H 0.3939 0.5158 0.0718 0.022 Uiso 1 1 d R . .
N10 N 0.4650(2) 0.30420(16) 0.2789(2) 0.0207(5) Uani 1 1 d . . .
H10 H 0.5194 0.2960 0.3332 0.025 Uiso 1 1 d R . .
N20 N 0.0702(2) 0.44257(17) 0.4535(2) 0.0215(5) Uani 1 1 d . . .
H20 H 0.0441 0.4736 0.4978 0.026 Uiso 1 1 d R . .
N30 N -0.1186(2) 0.59872(15) 0.02467(19) 0.0182(5) Uani 1 1 d . . .
H30 H -0.1401 0.6395 -0.0196 0.022 Uiso 1 1 d R . .
C1 C 0.3431(2) 0.55502(19) 0.4280(2) 0.0204(5) Uani 1 1 d . . .
H1A H 0.4100 0.5727 0.4795 0.027 Uiso 1 1 d R . .
H1B H 0.3002 0.5158 0.4624 0.027 Uiso 1 1 d R . .
C2 C 0.2714(3) 0.63075(19) 0.3896(2) 0.0214(6) Uani 1 1 d . . .
H2A H 0.2481 0.6573 0.4492 0.028 Uiso 1 1 d R . .
H2B H 0.3167 0.6717 0.3604 0.028 Uiso 1 1 d R . .
C3 C 0.1245(3) 0.68780(18) 0.2541(2) 0.0206(6) Uani 1 1 d . . .
H3A H 0.1306 0.7343 0.3042 0.027 Uiso 1 1 d R . .
H3B H 0.0445 0.6798 0.2224 0.027 Uiso 1 1 d R . .
C4 C 0.1876(3) 0.70953(18) 0.1704(2) 0.0228(6) Uani 1 1 d . . .
H4A H 0.1559 0.7612 0.1351 0.030 Uiso 1 1 d R . .
H4B H 0.2666 0.7205 0.2029 0.030 Uiso 1 1 d R . .
C5 C 0.2683(2) 0.65578(19) 0.0291(2) 0.0217(6) Uani 1 1 d . . .
H5A H 0.2654 0.7144 0.0053 0.028 Uiso 1 1 d R . .
H5B H 0.2512 0.6195 -0.0328 0.028 Uiso 1 1 d R . .
C6 C 0.3843(2) 0.6357(2) 0.0903(3) 0.0234(6) Uani 1 1 d . . .
H6A H 0.4389 0.6429 0.0456 0.030 Uiso 1 1 d R . .
H6B H 0.4042 0.6746 0.1495 0.030 Uiso 1 1 d R . .
C7 C 0.4921(2) 0.5322(2) 0.2065(2) 0.0212(6) Uani 1 1 d . . .
H7A H 0.5544 0.5645 0.1893 0.028 Uiso 1 1 d R . .
H7B H 0.5112 0.4722 0.2062 0.028 Uiso 1 1 d R . .
C8 C 0.4744(2) 0.5569(2) 0.3132(2) 0.0220(6) Uani 1 1 d . . .
H8A H 0.5428 0.5443 0.3657 0.029 Uiso 1 1 d R . .
H8B H 0.4608 0.6177 0.3145 0.029 Uiso 1 1 d R . .
C10 C 0.4135(2) 0.42461(19) 0.3714(2) 0.0190(5) Uani 1 1 d . . .
H10A H 0.3679 0.4029 0.4191 0.025 Uiso 1 1 d R . .
H10B H 0.4926 0.4242 0.4083 0.025 Uiso 1 1 d R . .
C11 C 0.3993(2) 0.36935(18) 0.2766(2) 0.0176(5) Uani 1 1 d . . .
C12 C 0.4481(3) 0.24464(19) 0.1916(2) 0.0220(6) Uani 1 1 d . . .
H12 H 0.3678 0.2279 0.1751 0.026 Uiso 1 1 d R . .
C13 C 0.5179(3) 0.1669(2) 0.2277(3) 0.0331(8) Uani 1 1 d . . .
H13A H 0.5972 0.1808 0.2375 0.047(8) Uiso 1 1 d R . .
H13B H 0.4993 0.1232 0.1750 0.047(8) Uiso 1 1 d R . .
H13C H 0.5023 0.1467 0.2931 0.047(8) Uiso 1 1 d R . .
C14 C 0.4753(2) 0.28515(18) 0.0965(2) 0.0211(6) Uani 1 1 d . . .
C15 C 0.5843(3) 0.3124(2) 0.0956(3) 0.0276(7) Uani 1 1 d . . .
H15 H 0.6418 0.3063 0.1558 0.033 Uiso 1 1 d R . .
C16 C 0.6075(3) 0.3490(2) 0.0072(3) 0.0305(7) Uani 1 1 d . . .
H16 H 0.6813 0.3671 0.0076 0.037 Uiso 1 1 d R . .
C17 C 0.5251(3) 0.3588(2) -0.0811(3) 0.0346(8) Uani 1 1 d . . .
H17 H 0.5420 0.3834 -0.1413 0.042 Uiso 1 1 d R . .
C18 C 0.4172(3) 0.3320(3) -0.0808(3) 0.0356(8) Uani 1 1 d . . .
H18 H 0.3595 0.3388 -0.1407 0.043 Uiso 1 1 d R . .
C19 C 0.3927(3) 0.2958(2) 0.0076(3) 0.0264(6) Uani 1 1 d . . .
H19 H 0.3187 0.2783 0.0075 0.032 Uiso 1 1 d R . .
C20 C 0.0837(2) 0.5720(2) 0.3597(2) 0.0198(5) Uani 1 1 d . . .
H20A H 0.0087 0.5814 0.3158 0.026 Uiso 1 1 d R . .
H20B H 0.0863 0.5993 0.4273 0.026 Uiso 1 1 d R . .
C21 C 0.1029(2) 0.47901(17) 0.3753(2) 0.0165(6) Uani 1 1 d . . .
C22 C 0.0764(3) 0.35129(19) 0.4690(2) 0.0217(6) Uani 1 1 d . . .
H22 H 0.0404 0.3239 0.4023 0.026 Uiso 1 1 d R . .
C23 C 0.0096(3) 0.3283(3) 0.5504(3) 0.0307(8) Uani 1 1 d . . .
H23A H 0.0439 0.3532 0.6172 0.035(7) Uiso 1 1 d R . .
H23B H 0.0084 0.2675 0.5574 0.035(7) Uiso 1 1 d R . .
H23C H -0.0669 0.3490 0.5282 0.035(7) Uiso 1 1 d R . .
C24 C 0.1964(3) 0.32100(19) 0.4986(2) 0.0212(6) Uani 1 1 d . . .
C25 C 0.2323(3) 0.2553(2) 0.4446(3) 0.0266(6) Uani 1 1 d . . .
H25 H 0.1820 0.2302 0.3883 0.032 Uiso 1 1 d R . .
C26 C 0.3411(3) 0.2261(2) 0.4723(3) 0.0343(8) Uani 1 1 d . . .
H26 H 0.3639 0.1802 0.4363 0.041 Uiso 1 1 d R . .
C27 C 0.4155(3) 0.2633(2) 0.5527(3) 0.0353(8) Uani 1 1 d . . .
H27 H 0.4902 0.2437 0.5701 0.042 Uiso 1 1 d R . .
C28 C 0.3810(3) 0.3289(2) 0.6083(3) 0.0315(7) Uani 1 1 d . . .
H28 H 0.4323 0.3544 0.6635 0.038 Uiso 1 1 d R . .
C29 C 0.2718(3) 0.3568(2) 0.5812(2) 0.0253(6) Uani 1 1 d . . .
H29 H 0.2479 0.4008 0.6194 0.030 Uiso 1 1 d R . .
C30 C 0.0706(2) 0.64087(18) 0.0210(2) 0.0188(5) Uani 1 1 d . . .
H30A H 0.0780 0.6193 -0.0474 0.024 Uiso 1 1 d R . .
H30B H 0.0414 0.6985 0.0113 0.024 Uiso 1 1 d R . .
C31 C -0.0106(2) 0.58744(17) 0.0630(2) 0.0167(5) Uani 1 1 d . . .
C32 C -0.2032(2) 0.54388(17) 0.0549(2) 0.0181(5) Uani 1 1 d . . .
H32 H -0.1841 0.4846 0.0427 0.022 Uiso 1 1 d R . .
C33 C -0.3159(2) 0.5637(2) -0.0153(3) 0.0242(6) Uani 1 1 d . . .
H33A H -0.3297 0.6238 -0.0135 0.044(7) Uiso 1 1 d R . .
H33B H -0.3751 0.5336 0.0087 0.044(7) Uiso 1 1 d R . .
H33C H -0.3150 0.5468 -0.0863 0.044(7) Uiso 1 1 d R . .
C34 C -0.2062(2) 0.55399(18) 0.1684(2) 0.0175(5) Uani 1 1 d . . .
C35 C -0.2152(3) 0.63318(19) 0.2109(3) 0.0234(6) Uani 1 1 d . . .
H35 H -0.2175 0.6812 0.1684 0.028 Uiso 1 1 d R . .
C36 C -0.2208(3) 0.6419(2) 0.3145(3) 0.0290(7) Uani 1 1 d . . .
H36 H -0.2258 0.6961 0.3423 0.035 Uiso 1 1 d R . .
C37 C -0.2178(3) 0.5720(2) 0.3771(3) 0.0295(7) Uani 1 1 d . . .
H37 H -0.2215 0.5779 0.4478 0.035 Uiso 1 1 d R . .
C38 C -0.2106(2) 0.4936(4) 0.3354(2) 0.0284(7) Uani 1 1 d . . .
H38 H -0.2093 0.4457 0.3779 0.034 Uiso 1 1 d R . .
C39 C -0.2042(2) 0.48397(16) 0.2313(2) 0.0206(7) Uani 1 1 d . . .
H39 H -0.1993 0.4298 0.2036 0.025 Uiso 1 1 d R . .
C40 C 0.1335(2) 0.40599(18) 0.0029(2) 0.0191(5) Uani 1 1 d . . .
C41 C 0.0932(3) 0.3579(2) -0.0960(3) 0.0304(7) Uani 1 1 d . . .
H41A H 0.0150 0.3720 -0.1247 0.058(9) Uiso 1 1 d R . .
H41B H 0.0995 0.2979 -0.0814 0.058(9) Uiso 1 1 d R . .
H41C H 0.1385 0.3724 -0.1463 0.058(9) Uiso 1 1 d R . .
S1 S 0.67242(8) 0.43454(6) 0.65039(7) 0.02880(18) Uani 0.92 1 d PD . .
O6 O 0.6312(6) 0.4859(4) 0.5574(4) 0.0443(16) Uani 0.50 1 d P A 1
O7 O 0.6113(9) 0.4521(7) 0.7278(7) 0.075(3) Uani 0.50 1 d P A 1
O8 O 0.7041(8) 0.3535(4) 0.6340(6) 0.063(2) Uani 0.50 1 d P A 1
O6' O 0.6777(6) 0.4348(5) 0.5440(5) 0.0547(18) Uani 0.50 1 d P A 2
O7' O 0.5876(7) 0.4850(5) 0.6764(7) 0.058(2) Uani 0.50 1 d P A 2
O8' O 0.6732(6) 0.3463(4) 0.6922(6) 0.0491(16) Uani 0.50 1 d P A 2
C42 C 0.8060(6) 0.4946(7) 0.6957(6) 0.0360(16) Uiso 0.50 1 d PD A 1
F1 F 0.7848(6) 0.5703(4) 0.7198(6) 0.0613(18) Uiso 0.50 1 d PD A 1
F2 F 0.8712(5) 0.4873(5) 0.6293(5) 0.0785(19) Uiso 0.50 1 d PD A 1
F3 F 0.8621(7) 0.4594(5) 0.7850(6) 0.102(3) Uiso 0.50 1 d PD A 1
C42' C 0.7998(7) 0.4762(5) 0.7203(6) 0.036(2) Uiso 0.50 1 d PD A 2
F1' F 0.8880(5) 0.4384(4) 0.6960(5) 0.0656(16) Uiso 0.50 1 d PD A 2
F2' F 0.8066(7) 0.5611(4) 0.6882(6) 0.072(2) Uiso 0.50 1 d PD A 2
F3' F 0.8141(6) 0.4730(4) 0.8196(4) 0.0670(17) Uiso 0.50 1 d PD A 2
S1' S 0.7305(10) 0.4008(7) 0.7074(9) 0.030(2) Uiso 0.08 1 d P B 3
S2 S -0.09316(8) 0.16556(6) 0.32224(7) 0.0357(2) Uani 1 1 d . . .
O9 O -0.0355(3) 0.1716(2) 0.2387(2) 0.0432(7) Uani 1 1 d . . .
O10 O -0.0243(3) 0.1435(3) 0.4198(3) 0.0667(13) Uani 1 1 d . . .
O11 O -0.1719(3) 0.2328(2) 0.3243(4) 0.0677(11) Uani 1 1 d . . .
F4 F -0.1220(2) 0.0052(2) 0.2899(2) 0.0595(7) Uani 1 1 d . . .
F5 F -0.2451(2) 0.06329(15) 0.36134(18) 0.0381(5) Uani 1 1 d . . .
F6 F -0.2521(2) 0.07991(18) 0.19939(18) 0.0477(6) Uani 1 1 d . . .
C43 C -0.1827(3) 0.0747(2) 0.2906(3) 0.0279(7) Uani 1 1 d . . .
O1W O 0.15641(19) 0.21222(13) 0.14520(18) 0.0242(4) Uani 1 1 d . . .
H11W H 0.1430 0.2616 0.1280 0.032 Uiso 1 1 d R . .
H12W H 0.1025 0.2008 0.1715 0.032 Uiso 1 1 d R . .
O2W O -0.1111(2) 0.32339(15) 0.0958(2) 0.0337(6) Uani 1 1 d . . .
H21W H -0.0477 0.3400 0.0932 0.044 Uiso 1 1 d R . .
H22W H -0.0905 0.2818 0.1350 0.044 Uiso 1 1 d R . .
O3W O 0.6620(2) 0.28560(18) 0.4323(2) 0.0383(6) Uani 1 1 d . . .
H31W H 0.7114 0.2697 0.4001 0.050 Uiso 1 1 d R . .
H32W H 0.6802 0.3324 0.4610 0.050 Uiso 1 1 d R . .

loop_
_atom_site_aniso_label
_atom_site_aniso_U_11
_atom_site_aniso_U_22
_atom_site_aniso_U_33
_atom_site_aniso_U_23
_atom_site_aniso_U_13
_atom_site_aniso_U_12
Yb 0.01211(4) 0.01322(4) 0.01402(4) 0.00065(6) 0.00397(3) 0.00017(6)
O1 0.0168(9) 0.0200(10) 0.0192(10) -0.0019(8) -0.0002(8) 0.0019(8)
O2 0.0174(10) 0.0176(9) 0.0165(9) 0.0021(8) 0.0056(8) 0.0014(8)
O3 0.0144(9) 0.0159(8) 0.0194(9) 0.0041(7) 0.0044(7) 0.0019(7)
O4 0.0232(10) 0.0208(9) 0.0173(9) 0.0006(7) 0.0050(8) -0.0022(7)
O5 0.0188(10) 0.0170(9) 0.0197(10) 0.0017(8) 0.0013(8) -0.0026(8)
N1 0.0149(9) 0.0156(16) 0.0176(9) -0.0008(9) 0.0055(7) 0.0013(9)
N2 0.0174(11) 0.0161(11) 0.0169(11) -0.0010(9) 0.0047(9) 0.0024(9)
N3 0.0165(12) 0.0162(11) 0.0190(11) 0.0029(9) 0.0057(9) -0.0006(9)
N4 0.0148(11) 0.0219(12) 0.0188(11) 0.0012(9) 0.0045(9) -0.0018(9)
N10 0.0181(12) 0.0219(12) 0.0199(12) -0.0011(9) -0.0008(9) 0.0054(9)
N20 0.0213(12) 0.0269(12) 0.0182(11) 0.0024(10) 0.0084(10) 0.0028(10)
N30 0.0171(11) 0.0157(11) 0.0221(11) 0.0043(9) 0.0047(9) 0.0004(9)
C1 0.0199(13) 0.0253(14) 0.0160(12) -0.0046(11) 0.0038(10) -0.0014(11)
C2 0.0229(14) 0.0202(13) 0.0205(13) -0.0069(11) 0.0031(11) 0.0000(11)
C3 0.0242(14) 0.0158(12) 0.0231(13) -0.0023(11) 0.0077(11) 0.0030(10)
C4 0.0262(15) 0.0147(13) 0.0279(15) 0.0012(11) 0.0066(12) -0.0023(11)
C5 0.0208(14) 0.0231(14) 0.0236(14) 0.0079(11) 0.0103(12) -0.0014(11)
C6 0.0161(13) 0.0261(15) 0.0292(15) 0.0061(12) 0.0070(11) -0.0040(11)
C7 0.0111(12) 0.0279(13) 0.0249(14) 0.0018(11) 0.0049(10) -0.0019(10)
C8 0.0161(13) 0.0264(14) 0.0231(14) -0.0010(11) 0.0031(11) -0.0067(11)
C10 0.0160(13) 0.0238(14) 0.0170(12) 0.0024(11) 0.0030(10) 0.0035(10)
C11 0.0143(12) 0.0196(13) 0.0189(13) 0.0007(10) 0.0032(10) -0.0005(10)
C12 0.0187(13) 0.0186(13) 0.0270(15) -0.0038(11) 0.0007(11) 0.0042(11)
C13 0.0328(18) 0.0213(15) 0.0394(19) -0.0046(14) -0.0058(15) 0.0099(13)
C14 0.0187(13) 0.0165(12) 0.0281(15) -0.0070(11) 0.0047(11) 0.0034(10)
C15 0.0215(15) 0.0214(14) 0.0388(18) -0.0096(13) 0.0041(13) 0.0038(11)
C16 0.0236(16) 0.0230(15) 0.048(2) -0.0089(14) 0.0136(14) -0.0031(12)
C17 0.038(2) 0.0345(18) 0.0353(18) -0.0052(14) 0.0155(15) -0.0017(15)
C18 0.0324(19) 0.044(2) 0.0290(17) -0.0012(15) 0.0031(14) -0.0016(15)
C19 0.0191(14) 0.0311(16) 0.0292(16) -0.0045(13) 0.0055(12) 0.0013(12)
C20 0.0198(13) 0.0224(14) 0.0190(13) -0.0001(11) 0.0083(11) 0.0039(11)
C21 0.0131(11) 0.0187(17) 0.0171(11) 0.0012(9) 0.0018(9) 0.0019(8)
C22 0.0206(14) 0.0253(14) 0.0202(13) 0.0031(11) 0.0066(11) -0.0022(11)
C23 0.0262(18) 0.039(2) 0.0297(19) 0.0116(15) 0.0123(15) 0.0003(15)
C24 0.0235(14) 0.0210(14) 0.0207(13) 0.0060(11) 0.0084(11) -0.0009(11)
C25 0.0326(17) 0.0235(15) 0.0275(15) 0.0015(12) 0.0147(13) -0.0020(12)
C26 0.043(2) 0.0240(16) 0.042(2) 0.0092(14) 0.0228(17) 0.0101(14)
C27 0.0263(17) 0.0379(19) 0.045(2) 0.0242(16) 0.0139(15) 0.0100(14)
C28 0.0270(16) 0.0386(19) 0.0272(16) 0.0142(14) 0.0023(13) -0.0038(14)
C29 0.0279(16) 0.0256(15) 0.0225(14) 0.0053(12) 0.0056(12) -0.0009(12)
C30 0.0176(13) 0.0180(13) 0.0214(13) 0.0028(11) 0.0059(11) 0.0008(10)
C31 0.0181(13) 0.0142(12) 0.0181(12) 0.0011(10) 0.0046(10) 0.0021(10)
C32 0.0149(12) 0.0181(13) 0.0213(13) 0.0000(10) 0.0034(10) -0.0011(10)
C33 0.0150(13) 0.0279(15) 0.0279(15) 0.0016(12) 0.0006(11) 0.0010(11)
C34 0.0143(12) 0.0170(12) 0.0224(13) -0.0022(11) 0.0068(10) -0.0011(9)
C35 0.0211(14) 0.0177(13) 0.0330(16) -0.0009(12) 0.0091(12) -0.0007(11)
C36 0.0243(16) 0.0274(16) 0.0381(18) -0.0125(13) 0.0130(14) -0.0018(12)
C37 0.0223(15) 0.0418(19) 0.0261(15) -0.0066(14) 0.0089(12) -0.0021(13)
C38 0.0254(12) 0.035(2) 0.0259(12) 0.002(2) 0.0077(10) -0.0039(18)
C39 0.0210(12) 0.0158(19) 0.0261(13) 0.0013(10) 0.0073(10) -0.0015(9)
C40 0.0164(13) 0.0191(13) 0.0210(13) 0.0016(10) 0.0025(10) 0.0033(10)
C41 0.0392(19) 0.0288(16) 0.0201(15) -0.0046(12) -0.0006(13) -0.0056(14)
S1 0.0282(4) 0.0303(4) 0.0271(4) -0.0005(3) 0.0041(3) -0.0016(3)
O6 0.063(3) 0.026(4) 0.035(3) -0.001(2) -0.011(2) 0.005(3)
O7 0.097(7) 0.088(7) 0.054(5) -0.019(4) 0.050(5) -0.052(6)
O8 0.092(6) 0.031(3) 0.049(4) -0.006(3) -0.020(4) 0.012(3)
O6' 0.064(4) 0.065(5) 0.031(3) 0.008(3) 0.002(3) -0.027(4)
O7' 0.049(4) 0.041(6) 0.087(6) -0.009(4) 0.026(4) -0.004(3)
O8' 0.067(4) 0.040(3) 0.042(4) 0.016(3) 0.015(3) 0.010(3)
S2 0.0337(5) 0.0441(5) 0.0330(4) -0.0080(4) 0.0157(4) -0.0108(4)
O9 0.0419(16) 0.0540(18) 0.0395(15) 0.0016(13) 0.0217(13) -0.0120(13)
O10 0.0420(19) 0.128(4) 0.0293(17) 0.002(2) 0.0050(14) -0.029(2)
O11 0.056(2) 0.0386(17) 0.118(4) -0.0276(19) 0.039(2) -0.0088(15)
F4 0.0586(14) 0.0347(13) 0.0946(18) -0.0027(19) 0.0370(13) 0.0104(17)
F5 0.0397(12) 0.0420(12) 0.0370(11) 0.0073(9) 0.0181(10) -0.0046(10)
F6 0.0438(13) 0.0696(17) 0.0284(11) -0.0022(11) 0.0047(10) -0.0107(12)
C43 0.0313(17) 0.0279(16) 0.0267(15) 0.0005(13) 0.0112(13) 0.0035(13)
O1W 0.0246(11) 0.0184(10) 0.0309(12) -0.0031(8) 0.0083(9) -0.0016(8)
O2W 0.0213(11) 0.0260(12) 0.0528(16) -0.0061(11) 0.0054(11) -0.0004(9)
O3W 0.0327(14) 0.0429(15) 0.0340(14) -0.0048(11) -0.0047(11) 0.0093(11)

loop_
_atom_type_symbol
_atom_type_description
_atom_type_scat_dispersion_real
_atom_type_scat_dispersion_imag
_atom_type_scat_source
C C 0.0033 0.0016 'International Tables Vol C Tables 4.2.6.8 and 6.1.1.4'
H H 0.0000 0.0000 'International Tables Vol C Tables 4.2.6.8 and 6.1.1.4'
N N 0.0061 0.0033 'International Tables Vol C Tables 4.2.6.8 and 6.1.1.4'
O O 0.0106 0.0060 'International Tables Vol C Tables 4.2.6.8 and 6.1.1.4'
Yb Yb -0.3850 5.5486 'International Tables Vol C Tables 4.2.6.8 and 6.1.1.4'
S S 0.1246 0.1234 'International Tables Vol C Tables 4.2.6.8 and 6.1.1.4'
F F 0.0171 0.0103 'International Tables Vol C Tables 4.2.6.8 and 6.1.1.4'

loop_
_exptl_crystal_face_index_h
_exptl_crystal_face_index_k
_exptl_crystal_face_index_l
_exptl_crystal_face_perp_dist
1.00 0.00 0.00 0.0750
-1.00 0.00 0.00 0.0750
0.00 0.00 -1.00 0.1000
0.00 0.00 1.00 0.1000
0.00 -1.00 1.00 0.1200
0.00 -1.00 -1.00 0.1200
0.00 1.00 0.00 0.1800
0.00 1.00 1.00 0.1500
0.00 1.00 -1.00 0.1500
-1.00 1.00 0.00 0.1350
1.00 1.00 0.00 0.1350

loop_
_geom_angle_atom_site_label_1
_geom_angle_atom_site_label_2
_geom_angle_atom_site_label_3
_geom_angle
O1 Yb O2 82.33(8)
O1 Yb O3 139.05(7)
O2 Yb O3 80.02(7)
O1 Yb O4 84.47(7)
O2 Yb O4 134.39(7)
O3 Yb O4 82.09(7)
O1 Yb O5 69.97(8)
O2 Yb O5 80.18(7)
O3 Yb O5 70.77(7)
O4 Yb O5 54.31(7)
O1 Yb N4 75.82(8)
O2 Yb N4 142.80(8)
O3 Yb N4 135.02(8)
O4 Yb N4 73.27(8)
O5 Yb N4 118.52(8)
O1 Yb N3 143.13(8)
O2 Yb N3 133.64(8)
O3 Yb N3 68.15(7)
O4 Yb N3 74.58(7)
O5 Yb N3 117.17(8)
N4 Yb N3 69.29(8)
O1 Yb N2 132.47(8)
O2 Yb N2 68.46(9)
O3 Yb N2 72.81(8)
O4 Yb N2 142.46(7)
O5 Yb N2 135.16(8)
N4 Yb N2 105.64(8)
N3 Yb N2 70.39(8)
O1 Yb N1 67.68(8)
O2 Yb N1 75.90(7)
O3 Yb N1 140.39(7)
O4 Yb N1 136.55(7)
O5 Yb N1 133.42(8)
N4 Yb N1 68.09(8)
N3 Yb N1 108.25(8)
N2 Yb N1 69.28(8)
C11 O1 Yb 125.81(18)
C21 O2 Yb 123.25(18)
C31 O3 Yb 122.04(18)
C40 O4 Yb 95.00(17)
C40 O5 Yb 90.58(17)
C8 N1 C10 109.2(2)
C8 N1 C1 109.7(2)
C10 N1 C1 109.6(2)
C8 N1 Yb 111.24(17)
C10 N1 Yb 106.29(17)
C1 N1 Yb 110.65(16)
C20 N2 C2 109.9(2)
C20 N2 C3 109.6(2)
C2 N2 C3 108.6(2)
C20 N2 Yb 106.36(17)
C2 N2 Yb 111.72(17)
C3 N2 Yb 110.65(16)
C30 N3 C5 108.4(2)
C30 N3 C4 110.1(2)
C5 N3 C4 110.0(2)
C30 N3 Yb 107.68(16)
C5 N3 Yb 109.95(17)
C4 N3 Yb 110.68(17)
C6 N4 C7 111.3(2)
C6 N4 Yb 114.68(17)
C7 N4 Yb 114.69(17)
C11 N10 C12 120.7(2)
C21 N20 C22 122.1(3)
C31 N30 C32 121.1(2)
N1 C1 C2 110.9(2)
N2 C2 C1 113.0(2)
N2 C3 C4 110.9(2)
N3 C4 C3 112.5(2)
N3 C5 C6 111.5(2)
N4 C6 C5 109.8(2)
N4 C7 C8 109.1(2)
N1 C8 C7 111.8(2)
N1 C10 C11 110.1(2)
O1 C11 N10 122.0(3)
O1 C11 C10 119.1(3)
N10 C11 C10 118.9(3)
N10 C12 C14 110.6(2)
N10 C12 C13 107.8(3)
C14 C12 C13 113.7(3)
C19 C14 C15 118.5(3)
C19 C14 C12 120.4(3)
C15 C14 C12 121.1(3)
C16 C15 C14 120.1(3)
C17 C16 C15 121.0(3)
C16 C17 C18 119.3(4)
C17 C18 C19 120.3(3)
C14 C19 C18 120.8(3)
N2 C20 C21 110.7(2)
O2 C21 N20 121.9(3)
O2 C21 C20 119.6(2)
N20 C21 C20 118.5(2)
N20 C22 C24 111.7(2)
N20 C22 C23 108.5(3)
C24 C22 C23 112.1(3)
C25 C24 C29 118.8(3)
C25 C24 C22 120.1(3)
C29 C24 C22 121.0(3)
C26 C25 C24 120.6(3)
C27 C26 C25 119.9(3)
C26 C27 C28 120.3(3)
C29 C28 C27 119.4(3)
C28 C29 C24 120.9(3)
N3 C30 C31 111.4(2)
O3 C31 N30 121.9(3)
O3 C31 C30 120.3(3)
N30 C31 C30 117.8(2)
N30 C32 C34 111.6(2)
N30 C32 C33 108.0(2)
C34 C32 C33 111.8(2)
C39 C34 C35 118.9(3)
C39 C34 C32 120.2(3)
C35 C34 C32 120.9(3)
C36 C35 C34 120.6(3)
C37 C36 C35 120.3(3)
C38 C37 C36 119.4(3)
C37 C38 C39 120.8(4)
C34 C39 C38 119.9(4)
O4 C40 O5 120.1(3)
O4 C40 C41 119.6(3)
O5 C40 C41 120.3(3)
O8 S1 O7 120.5(6)
O7' S1 O7 35.3(5)
O7' S1 O6' 115.3(5)
O8 S1 O6 116.7(4)
O7 S1 O6 110.5(6)
O7' S1 O8' 113.1(5)
O6' S1 O8' 111.4(4)
O8 S1 C42' 100.9(4)
O7' S1 C42' 105.7(4)
O7 S1 C42' 95.3(5)
O6' S1 C42' 107.2(4)
O6 S1 C42' 109.5(4)
O8' S1 C42' 103.0(4)
O8 S1 C42 105.9(5)
O7' S1 C42 105.4(4)
O7 S1 C42 103.1(4)
O6' S1 C42 95.4(4)
O6 S1 C42 95.8(4)
O8' S1 C42 114.9(4)
C42' S1 C42 13.9(3)
F1 C42 F2 115.5(9)
F1 C42 F3 105.5(7)
F2 C42 F3 106.1(7)
F1 C42 S1 110.5(5)
F2 C42 S1 110.7(6)
F3 C42 S1 108.1(7)
F3' C42' F1' 106.5(7)
F3' C42' F2' 109.6(7)
F1' C42' F2' 105.0(7)
F3' C42' S1 115.6(6)
F1' C42' S1 111.9(6)
F2' C42' S1 107.7(6)
O10 S2 O9 114.7(2)
O10 S2 O11 115.9(3)
O9 S2 O11 113.8(2)
O10 S2 C43 102.8(2)
O9 S2 C43 104.42(17)
O11 S2 C43 103.08(18)
F6 C43 F5 107.0(3)
F6 C43 F4 107.3(3)
F5 C43 F4 107.0(3)
F6 C43 S2 113.5(2)
F5 C43 S2 110.8(2)
F4 C43 S2 110.9(3)

loop_
_geom_bond_atom_site_label_1
_geom_bond_atom_site_label_2
_geom_bond_distance
Yb O1 2.265(2)
Yb O2 2.299(2)
Yb O3 2.316(2)
Yb O4 2.361(2)
Yb O5 2.454(2)
Yb N4 2.530(2)
Yb N3 2.549(2)
Yb N2 2.585(2)
Yb N1 2.632(2)
O1 C11 1.262(3)
O2 C21 1.254(3)
O3 C31 1.257(3)
O4 C40 1.267(4)
O5 C40 1.271(4)
N1 C8 1.486(4)
N1 C10 1.492(4)
N1 C1 1.494(4)
N2 C20 1.484(4)
N2 C2 1.500(4)
N2 C3 1.500(4)
N3 C30 1.487(4)
N3 C5 1.494(4)
N3 C4 1.496(4)
N4 C6 1.484(4)
N4 C7 1.487(4)
N10 C11 1.316(4)
N10 C12 1.479(4)
N20 C21 1.322(4)
N20 C22 1.478(4)
N30 C31 1.328(4)
N30 C32 1.480(4)
C1 C2 1.523(4)
C3 C4 1.520(4)
C5 C6 1.517(4)
C7 C8 1.525(4)
C10 C11 1.515(4)
C12 C14 1.514(5)
C12 C13 1.531(4)
C14 C19 1.391(4)
C14 C15 1.411(4)
C15 C16 1.391(5)
C16 C17 1.383(6)
C17 C18 1.393(5)
C18 C19 1.394(5)
C20 C21 1.517(4)
C22 C24 1.522(4)
C22 C23 1.531(5)
C24 C25 1.396(4)
C24 C29 1.397(4)
C25 C26 1.390(5)
C26 C27 1.383(6)
C27 C28 1.400(6)
C28 C29 1.386(5)
C30 C31 1.508(4)
C32 C34 1.518(4)
C32 C33 1.528(4)
C34 C39 1.395(4)
C34 C35 1.403(4)
C35 C36 1.394(5)
C36 C37 1.390(5)
C37 C38 1.383(8)
C38 C39 1.404(4)
C40 C41 1.510(4)
S1 O8 1.387(7)
S1 O7' 1.417(8)
S1 O7 1.420(8)
S1 O6' 1.422(6)
S1 O6 1.478(6)
S1 O8' 1.519(6)
S1 C42' 1.771(9)
S1 C42 1.887(9)
C42 F1 1.295(10)
C42 F2 1.312(8)
C42 F3 1.357(9)
C42' F3' 1.288(9)
C42' F1' 1.338(9)
C42' F2' 1.433(9)
S2 O10 1.430(4)
S2 O9 1.436(3)
S2 O11 1.452(4)
S2 C43 1.821(4)
F4 C43 1.342(5)
F5 C43 1.340(4)
F6 C43 1.325(4)

loop_
_geom_hbond_atom_site_label_D
_geom_hbond_atom_site_label_H
_geom_hbond_atom_site_label_A
_geom_hbond_distance_DH
_geom_hbond_distance_HA
_geom_hbond_distance_DA
_geom_hbond_angle_DHA
_geom_hbond_site_symmetry_A
N10 H10 O3W 0.88 1.96 2.825(4) 166.9 .
O1W H11W O5 0.83 2.01 2.837(3) 179.8 .
O1W H12W O9 0.83 2.13 2.956(4) 179.9 .
O2W H21W O5 0.83 2.07 2.897(3) 179.8 .
O2W H22W O9 0.85 2.25 3.102(4) 179.8 .
O3W H31W O11 0.85 2.00 2.854(5) 179.8 1_655
O3W H32W O8 0.85 2.27 2.826(8) 123.2 .
O3W H32W O6' 0.85 1.98 2.799(9) 161.4 .
